data_4118951
loop_
_publ_author_name
'Guo-Qiang Kong'
'Sha Ou'
'Chao Zou'
'Chuan-De Wu'

_publ_section_title
;
 Assembly and Post-Modification of a Metal-Organic Nanotube for Highly
 Efficient Catalysis
;
_journal_name_full 'Journal of the American Chemical Society'
_journal_page_first 19851
_journal_page_last 19857
_journal_paper_doi 10.1021/ja309158a
_journal_volume 134
_journal_year 2012
_chemical_formula_sum 'C23 H19 Cl2 N4 O4 Zn'
_chemical_formula_weight 551.69
_chemical_name_systematic
; 
 ? 
;
_space_group_IT_number 180
_symmetry_cell_setting hexagonal
_symmetry_space_group_name_Hall 'P 62 2 (0 0 4)'
_symmetry_space_group_name_H-M 'P 62 2 2'
_atom_sites_solution_hydrogens geom
_atom_sites_solution_primary direct
_atom_sites_solution_secondary difmap
_audit_creation_method SHELXL-97
_cell_angle_alpha 90.00
_cell_angle_beta 90.00
_cell_angle_gamma 120.00
_cell_formula_units_Z 6
_cell_length_a 30.0265(11)
_cell_length_b 30.0265(11)
_cell_length_c 7.7081(4)
_cell_measurement_reflns_used 6515
_cell_measurement_temperature 293(2)
_cell_measurement_theta_max 61.00
_cell_measurement_theta_min 6.45
_cell_volume 6018.5(4)
_computing_cell_refinement 'CrysAlisPro (Oxford Diffraction Ltd., 2010)'
_computing_data_collection 'CrysAlisPro (Oxford Diffraction Ltd., 2010)'
_computing_data_reduction 'CrysAlisPro (Oxford Diffraction Ltd., 2010)'
_computing_structure_refinement 'SHELXL-97 (Sheldrick, 1997)'
_computing_structure_solution 'SHELXS-97 (Sheldrick, 1990)'
_diffrn_ambient_temperature 293(2)
_diffrn_detector_area_resol_mean 10.3592
_diffrn_measured_fraction_theta_full 0.975
_diffrn_measured_fraction_theta_max 0.975
_diffrn_measurement_device_type 'Xcalibur, Atlas, Gemini ultra'
_diffrn_measurement_method '\w scans'
_diffrn_radiation_monochromator graphite
_diffrn_radiation_source 'fine-focus sealed tube'
_diffrn_radiation_type CuK\a
_diffrn_radiation_wavelength 1.54178
_diffrn_reflns_av_R_equivalents 0.0610
_diffrn_reflns_av_sigmaI/netI 0.0954
_diffrn_reflns_limit_h_max 33
_diffrn_reflns_limit_h_min -12
_diffrn_reflns_limit_k_max 10
_diffrn_reflns_limit_k_min -29
_diffrn_reflns_limit_l_max 8
_diffrn_reflns_limit_l_min -6
_diffrn_reflns_number 6515
_diffrn_reflns_theta_full 61.00
_diffrn_reflns_theta_max 61.00
_diffrn_reflns_theta_min 6.45
_diffrn_standards_interval_count none
_diffrn_standards_interval_time none
_diffrn_standards_number none
_exptl_absorpt_coefficient_mu 2.269
_exptl_absorpt_correction_T_max 0.834
_exptl_absorpt_correction_T_min 0.737
_exptl_absorpt_correction_type empirical
_exptl_absorpt_process_details CrysAlisPro
_exptl_crystal_colour colorless
_exptl_crystal_density_diffrn 0.913
_exptl_crystal_description block
_exptl_crystal_F_000 1686
_exptl_crystal_size_max 0.48
_exptl_crystal_size_mid 0.13
_exptl_crystal_size_min 0.08
_platon_squeeze_details
;
;
_refine_diff_density_max 0.511
_refine_diff_density_min -0.332
_refine_diff_density_rms 0.073
_refine_ls_abs_structure_details 'Flack H D (1983), Acta Cryst. A39, 876-881'
_refine_ls_abs_structure_Flack 0.03(7)
_refine_ls_extinction_method none
_refine_ls_goodness_of_fit_ref 1.075
_refine_ls_hydrogen_treatment constr
_refine_ls_matrix_type full
_refine_ls_number_parameters 155
_refine_ls_number_reflns 2990
_refine_ls_number_restraints 0
_refine_ls_restrained_S_all 1.075
_refine_ls_R_factor_all 0.1026
_refine_ls_R_factor_gt 0.0754
_refine_ls_shift/su_max 0.000
_refine_ls_shift/su_mean 0.000
_refine_ls_structure_factor_coef Fsqd
_refine_ls_weighting_details 'calc w=1/[\s^2^(Fo^2^)+(0.0623P)^2^+5.2170P] where P=(Fo^2^+2Fc^2^)/3'
_refine_ls_weighting_scheme calc
_refine_ls_wR_factor_gt 0.1801
_refine_ls_wR_factor_ref 0.1987
_reflns_number_gt 1934
_reflns_number_total 2990
_reflns_threshold_expression >2sigma(I)
_cod_data_source_file ja309158a_si_002.cif
_cod_data_source_block New
_cod_database_code 4118951

loop_
_symmetry_equiv_pos_as_xyz
'x, y, z'
'-y, x-y, z+2/3'
'-x+y, -x, z+1/3'
'-x, -y, z'
'y, -x+y, z+2/3'
'x-y, x, z+1/3'
'y, x, -z+2/3'
'x-y, -y, -z'
'-x, -x+y, -z+1/3'
'-y, -x, -z+2/3'
'-x+y, y, -z'
'x, x-y, -z+1/3'

loop_
_atom_site_label
_atom_site_type_symbol
_atom_site_fract_x
_atom_site_fract_y
_atom_site_fract_z
_atom_site_U_iso_or_equiv
_atom_site_adp_type
_atom_site_occupancy
_atom_site_symmetry_multiplicity
_atom_site_calc_flag
_atom_site_refinement_flags
Zn1 Zn 0.43367(3) 0.56633(3) 0.3333 0.0679(5) Uani 1 2 d S
O1 O 0.3588(2) 0.5403(3) 0.3336(10) 0.0938(18) Uani 1 1 d .
O2 O 0.3382(2) 0.4598(3) 0.3893(10) 0.096(2) Uani 1 1 d .
Cl1 Cl 0.46359(9) 0.54586(9) 0.5744(3) 0.0825(7) Uani 1 1 d .
N1 N 0.0441(2) 0.4195(3) 0.1391(10) 0.074(2) Uani 1 1 d .
N2 N 0.1210(3) 0.4317(3) 0.1570(10) 0.0769(19) Uani 1 1 d .
C1 C 0.0000 0.4256(4) 0.1667 0.078(3) Uani 1 2 d S
H1A H -0.0060 0.4425 0.0676 0.093 Uiso 0.50 1 d P
C2 C 0.0890(3) 0.4448(4) 0.2261(14) 0.086(3) Uani 1 1 d .
H2A H 0.0961 0.4674 0.3182 0.103 Uiso 1 1 calc R
C3 C 0.0482(4) 0.3883(4) 0.0112(16) 0.105(3) Uani 1 1 d .
H3A H 0.0233 0.3669 -0.0679 0.126 Uiso 1 1 calc R
C4 C 0.0947(4) 0.3960(5) 0.0279(13) 0.103(3) Uani 1 1 d .
H4A H 0.1084 0.3798 -0.0379 0.124 Uiso 1 1 calc R
C5 C 0.1737(3) 0.4477(4) 0.2088(12) 0.087(3) Uani 1 1 d .
C6 C 0.1848(3) 0.4106(4) 0.2588(13) 0.079(3) Uani 1 1 d .
H6A H 0.1594 0.3762 0.2656 0.094 Uiso 1 1 calc R
C7 C 0.2350(3) 0.4263(4) 0.2986(12) 0.077(2) Uani 1 1 d .
H7A H 0.2434 0.4012 0.3265 0.092 Uiso 1 1 calc R
C8 C 0.2729(4) 0.4757(4) 0.2996(12) 0.083(3) Uani 1 1 d .
C9 C 0.2589(4) 0.5140(4) 0.2525(12) 0.087(3) Uani 1 1 d .
H9A H 0.2838 0.5487 0.2521 0.104 Uiso 1 1 calc R
C10 C 0.2078(4) 0.4988(4) 0.2076(13) 0.084(3) Uani 1 1 d .
C11 C 0.1970(4) 0.5411(4) 0.1578(17) 0.105(3) Uani 1 1 d .
H11A H 0.2282 0.5737 0.1645 0.158 Uiso 1 1 calc R
H11B H 0.1720 0.5409 0.2359 0.158 Uiso 1 1 calc R
H11C H 0.1839 0.5355 0.0414 0.158 Uiso 1 1 calc R
C12 C 0.3262(3) 0.4915(4) 0.3458(14) 0.081(2) Uani 1 1 d .

loop_
_atom_site_aniso_label
_atom_site_aniso_U_11
_atom_site_aniso_U_22
_atom_site_aniso_U_33
_atom_site_aniso_U_23
_atom_site_aniso_U_13
_atom_site_aniso_U_12
Zn1 0.0576(6) 0.0576(6) 0.0894(9) -0.0007(8) -0.0007(8) 0.0295(7)
O1 0.073(4) 0.088(4) 0.117(4) -0.004(4) -0.010(4) 0.037(4)
O2 0.061(4) 0.087(4) 0.143(6) 0.003(4) -0.014(4) 0.040(3)
Cl1 0.0808(15) 0.0841(15) 0.0847(12) -0.0029(12) -0.0043(12) 0.0428(12)
N1 0.048(4) 0.076(5) 0.077(5) -0.007(4) -0.012(4) 0.014(3)
N2 0.055(4) 0.091(5) 0.087(5) -0.015(5) -0.015(4) 0.038(4)
C1 0.034(5) 0.063(5) 0.127(10) -0.011(3) -0.022(7) 0.017(3)
C2 0.065(5) 0.073(6) 0.121(8) -0.006(6) -0.007(6) 0.036(5)
C3 0.066(6) 0.137(9) 0.105(7) -0.023(8) -0.024(6) 0.044(6)
C4 0.079(6) 0.149(10) 0.076(6) -0.024(7) -0.001(6) 0.053(7)
C5 0.044(5) 0.105(8) 0.084(6) -0.002(6) 0.009(4) 0.015(5)
C6 0.052(5) 0.067(5) 0.117(7) -0.010(5) -0.005(5) 0.030(4)
C7 0.061(5) 0.069(6) 0.092(6) 0.006(5) 0.007(5) 0.027(5)
C8 0.084(6) 0.116(8) 0.071(6) 0.009(6) 0.008(5) 0.067(7)
C9 0.058(5) 0.083(6) 0.096(6) 0.007(5) -0.003(5) 0.018(5)
C10 0.062(6) 0.099(7) 0.093(6) -0.013(6) -0.003(5) 0.042(6)
C11 0.063(5) 0.100(7) 0.145(9) 0.020(8) -0.010(7) 0.035(5)
C12 0.061(5) 0.087(7) 0.095(6) -0.009(6) 0.003(6) 0.038(5)

loop_
_atom_type_symbol
_atom_type_description
_atom_type_scat_dispersion_real
_atom_type_scat_dispersion_imag
_atom_type_scat_source
C C 0.0181 0.0091 'International Tables Vol C Tables 4.2.6.8 and 6.1.1.4'
H H 0.0000 0.0000 'International Tables Vol C Tables 4.2.6.8 and 6.1.1.4'
N N 0.0311 0.0180 'International Tables Vol C Tables 4.2.6.8 and 6.1.1.4'
O O 0.0492 0.0322 'International Tables Vol C Tables 4.2.6.8 and 6.1.1.4'
Zn Zn -1.5491 0.6778 'International Tables Vol C Tables 4.2.6.8 and 6.1.1.4'
Cl Cl 0.3639 0.7018 'International Tables Vol C Tables 4.2.6.8 and 6.1.1.4'

loop_
_geom_angle_atom_site_label_1
_geom_angle_atom_site_label_2
_geom_angle_atom_site_label_3
_geom_angle
_geom_angle_site_symmetry_1
_geom_angle_site_symmetry_3
O1 Zn1 O1 100.1(4) 10_665 .
O1 Zn1 Cl1 114.6(2) 10_665 10_665
O1 Zn1 Cl1 108.8(2) . 10_665
O1 Zn1 Cl1 108.8(2) 10_665 .
O1 Zn1 Cl1 114.6(2) . .
Cl1 Zn1 Cl1 109.78(13) 10_665 .
C12 O1 Zn1 121.0(6) . .
C2 N1 C3 109.1(8) . .
C2 N1 C1 125.3(7) . .
C3 N1 C1 125.5(7) . .
C2 N2 C4 107.6(8) . .
C2 N2 C5 128.5(8) . .
C4 N2 C5 123.8(8) . .
N1 C1 N1 108.0(9) 9 .
N1 C1 H1A 110.3 9 .
N1 C1 H1A 111.6 . .
N2 C2 N1 107.7(8) . .
N2 C2 H2A 126.2 . .
N1 C2 H2A 126.2 . .
C4 C3 N1 104.8(10) . .
C4 C3 H3A 127.6 . .
N1 C3 H3A 127.6 . .
C3 C4 N2 110.8(11) . .
C3 C4 H4A 124.6 . .
N2 C4 H4A 124.6 . .
C10 C5 C6 124.8(9) . .
C10 C5 N2 116.9(10) . .
C6 C5 N2 118.3(8) . .
C7 C6 C5 117.2(9) . .
C7 C6 H6A 121.4 . .
C5 C6 H6A 121.4 . .
C8 C7 C6 124.0(9) . .
C8 C7 H7A 118.0 . .
C6 C7 H7A 118.0 . .
C7 C8 C9 116.9(9) . .
C7 C8 C12 122.8(9) . .
C9 C8 C12 120.2(10) . .
C10 C9 C8 120.2(9) . .
C10 C9 H9A 119.9 . .
C8 C9 H9A 119.9 . .
C5 C10 C9 116.9(9) . .
C5 C10 C11 126.6(9) . .
C9 C10 C11 116.5(9) . .
C10 C11 H11A 109.5 . .
C10 C11 H11B 109.5 . .
H11A C11 H11B 109.5 . .
C10 C11 H11C 109.5 . .
H11A C11 H11C 109.5 . .
H11B C11 H11C 109.5 . .
O2 C12 O1 123.3(8) . .
O2 C12 C8 120.9(9) . .
O1 C12 C8 115.7(9) . .

loop_
_geom_bond_atom_site_label_1
_geom_bond_atom_site_label_2
_geom_bond_distance
_geom_bond_site_symmetry_2
Zn1 O1 1.977(6) 10_665
Zn1 O1 1.977(6) .
Zn1 Cl1 2.278(2) 10_665
Zn1 Cl1 2.278(2) .
O1 C12 1.295(11) .
O2 C12 1.222(11) .
N1 C2 1.350(11) .
N1 C3 1.407(13) .
N1 C1 1.442(10) .
N2 C2 1.317(10) .
N2 C4 1.384(12) .
N2 C5 1.462(11) .
C1 N1 1.442(10) 9
C1 H1A 0.9819 .
C2 H2A 0.9300 .
C3 C4 1.301(13) .
C3 H3A 0.9300 .
C4 H4A 0.9300 .
C5 C10 1.352(14) .
C5 C6 1.370(13) .
C6 C7 1.370(11) .
C6 H6A 0.9300 .
C7 C8 1.344(13) .
C7 H7A 0.9300 .
C8 C9 1.454(14) .
C8 C12 1.467(13) .
C9 C10 1.407(13) .
C9 H9A 0.9300 .
C10 C11 1.510(14) .
C11 H11A 0.9600 .
C11 H11B 0.9600 .
C11 H11C 0.9600 .

loop_
_platon_squeeze_void_nr
_platon_squeeze_void_average_x
_platon_squeeze_void_average_y
_platon_squeeze_void_average_z
_platon_squeeze_void_volume
_platon_squeeze_void_count_electrons
_platon_squeeze_void_content
1 0.000 0.000 -0.018 2343 421 ' '
2 0.000 0.500 0.667 60 28 ' '
3 0.333 0.667 0.486 163 45 ' '
4 0.500 0.000 0.000 60 28 ' '
5 0.500 0.500 0.333 60 28 ' '
6 0.667 0.333 0.173 163 45 ' '
